data_1530192
loop_
_publ_author_name
'Korjakina, N.S.'
'Suvorova, N.V.'
'Dem'yanets, L.N.'
'Belov, N.V.'
'Maksimov, B.A.'
'Ilyukhin, V.V.'

_publ_section_title
;
 Crystallization of germanates in system Li2 O - Cd O - Ge O2 - H2 O and
 the crystal structure of Li, Cd - orthogermanates
;
_journal_name_full 'Doklady Akademii Nauk SSSR'
_journal_page_first 329
_journal_page_last 332
_journal_volume 200
_journal_year 1971
_chemical_formula_sum 'Cd Ge Li2 O4'
_chemical_name_systematic 'Li2 Cd Ge O4'
_space_group_IT_number 31
_symmetry_space_group_name_Hall 'P 2ac -2'
_symmetry_space_group_name_H-M 'P m n 21'
_cell_angle_alpha 90
_cell_angle_beta 90
_cell_angle_gamma 90
_cell_formula_units_Z 2
_cell_length_a 6.64
_cell_length_b 5.47
_cell_length_c 5.13
_cell_volume 186.326
_citation_journal_id_ASTM DANKAS
_cod_data_source_file Korjakina_DANKAS_1971_308.cif
_cod_data_source_block Cd1Ge1Li2O4
_cod_original_cell_volume 186.3257
_cod_original_formula_sum 'Cd1 Ge1 Li2 O4'
_cod_database_code 1530192

loop_
_symmetry_equiv_pos_as_xyz
x,y,z
-x+1/2,-y,z+1/2
-x,y,z
x+1/2,-y,z+1/2

loop_
_atom_site_label
_atom_site_type_symbol
_atom_site_fract_x
_atom_site_fract_y
_atom_site_fract_z
_atom_site_occupancy
_atom_site_U_iso_or_equiv
Ge1 Ge+4 0.5 0.187 0.001 1 0.0
O3 O-2 0.5 0.194 0.38 1 0.0
O1 O-2 0.286 0.34 0.893 1 0.0
Cd1 Cd+2 0 0.179 0 1 0.0
Li1 Li+1 0.259 0.333 0.51 1 0.0
O2 O-2 0 0.16 0.441 1 0.0
